data_7216905
loop_
_publ_author_name
'Aburel, Pompiliu S.'
'R\/omming, Christian'
'Ma, Kuangbiao'
'Undheim, Kjell'

_publ_section_title
;
 Synthesis of \a-hydroxy and \a-oxospiranes through
 ruthenium(II)-catalyzed ring-closing metathesis
;
_journal_issue 12
_journal_name_full 'Journal of the Chemical Society, Perkin Transactions 1'
_journal_page_first 1458
_journal_paper_doi 10.1039/b101462p
_journal_year 2001
_chemical_formula_sum 'C21 H25 N O6'
_chemical_formula_weight 387.42
_chemical_name_systematic
; 
cis-8,8-ethylenedioxospiro[5,6]dodekan-3-en-1-yl p-nitrobenzoate
;
_space_group_IT_number 2
_symmetry_space_group_name_Hall '-P 1'
_symmetry_space_group_name_H-M 'P -1'
_atom_sites_solution_hydrogens geom
_atom_sites_solution_primary direct
_atom_sites_solution_secondary difmap
_audit_creation_method SHELXL-97
_cell_angle_alpha 99.019(4)
_cell_angle_beta 98.985(4)
_cell_angle_gamma 102.447(4)
_cell_formula_units_Z 4
_cell_length_a 8.3205(8)
_cell_length_b 12.5407(11)
_cell_length_c 18.9520(19)
_cell_measurement_temperature 150(2)
_cell_volume 1869.8(3)
_computing_structure_refinement 'SHELXL-97 (Sheldrick, 1997)'
_computing_structure_solution 'SHELXS-97 (Sheldrick, 1990)'
_diffrn_ambient_temperature 150(2)
_diffrn_measured_fraction_theta_full 0.996
_diffrn_measured_fraction_theta_max 0.996
_diffrn_radiation_monochromator graphite
_diffrn_radiation_source 'fine-focus sealed tube'
_diffrn_radiation_type MoK\a
_diffrn_radiation_wavelength 0.71073
_diffrn_reflns_av_R_equivalents 0.0890
_diffrn_reflns_av_sigmaI/netI 0.0641
_diffrn_reflns_limit_h_max 9
_diffrn_reflns_limit_h_min -9
_diffrn_reflns_limit_k_max 13
_diffrn_reflns_limit_k_min -13
_diffrn_reflns_limit_l_max 21
_diffrn_reflns_limit_l_min -21
_diffrn_reflns_number 14769
_diffrn_reflns_theta_full 23.25
_diffrn_reflns_theta_max 23.25
_diffrn_reflns_theta_min 1.70
_exptl_absorpt_coefficient_mu 0.101
_exptl_crystal_density_diffrn 1.376
_exptl_crystal_density_method 'not measured'
_exptl_crystal_F_000 824
_exptl_crystal_size_max 0.6
_exptl_crystal_size_mid 0.15
_exptl_crystal_size_min 0.01
_refine_diff_density_max 0.653
_refine_diff_density_min -0.400
_refine_diff_density_rms 0.108
_refine_ls_extinction_coef 0.005(2)
_refine_ls_extinction_expression Fc^*^=kFc[1+0.001xFc^2^\l^3^/sin(2\q)]^-1/4^
_refine_ls_extinction_method SHELXL
_refine_ls_goodness_of_fit_ref 1.107
_refine_ls_hydrogen_treatment mixed
_refine_ls_matrix_type full
_refine_ls_number_parameters 706
_refine_ls_number_reflns 5348
_refine_ls_number_restraints 0
_refine_ls_restrained_S_all 1.107
_refine_ls_R_factor_all 0.1304
_refine_ls_R_factor_gt 0.0981
_refine_ls_shift/su_max 0.027
_refine_ls_shift/su_mean 0.002
_refine_ls_structure_factor_coef Fsqd
_refine_ls_weighting_details 'calc w=1/[\s^2^(Fo^2^)+(0.1425P)^2^+9.6810P] where P=(Fo^2^+2Fc^2^)/3'
_refine_ls_weighting_scheme calc
_refine_ls_wR_factor_gt 0.2874
_refine_ls_wR_factor_ref 0.3095
_reflns_number_gt 3722
_reflns_number_total 5348
_reflns_threshold_expression >2sigma(I)
_cod_data_source_file b101462p.txt
_cod_data_source_block 45
_cod_original_sg_symbol_H-M P-1
_cod_database_code 7216905

loop_
_symmetry_equiv_pos_as_xyz
'x, y, z'
'-x, -y, -z'

loop_
_atom_site_label
_atom_site_type_symbol
_atom_site_fract_x
_atom_site_fract_y
_atom_site_fract_z
_atom_site_U_iso_or_equiv
_atom_site_adp_type
_atom_site_occupancy
_atom_site_symmetry_multiplicity
_atom_site_calc_flag
O1 O 1.0808(6) 0.1800(4) 0.0577(2) 0.0305(11) Uani 1 1 d
O2 O 0.9131(6) 0.2812(4) 0.1071(2) 0.0273(11) Uani 1 1 d
O3 O 0.6782(5) 0.1788(4) 0.1705(2) 0.0252(11) Uani 1 1 d
O4 O 0.7961(7) 0.2936(4) 0.2789(3) 0.0382(13) Uani 1 1 d
O5 O 0.3371(8) 0.5869(5) 0.0541(3) 0.0542(16) Uani 1 1 d
O6 O 0.3670(8) 0.6708(5) 0.1662(3) 0.0520(16) Uani 1 1 d
N1 N 0.3822(7) 0.5952(5) 0.1199(4) 0.0371(16) Uani 1 1 d
C1 C 1.0371(10) 0.2531(7) 0.0094(4) 0.0366(18) Uani 1 1 d
H1A H 0.929(10) 0.196(6) -0.035(4) 0.05(2) Uiso 1 1 d
H1B H 1.125(10) 0.276(6) -0.014(4) 0.04(2) Uiso 1 1 d
C2 C 0.9905(10) 0.3413(6) 0.0583(5) 0.0363(18) Uani 1 1 d
H2A H 1.089(9) 0.401(6) 0.076(4) 0.023(17) Uiso 1 1 d
H2B H 0.900(10) 0.373(6) 0.033(4) 0.04(2) Uiso 1 1 d
C3 C 1.0016(8) 0.1969(5) 0.1193(3) 0.0239(15) Uani 1 1 d
C4 C 1.1394(9) 0.2395(6) 0.1873(4) 0.0287(16) Uani 1 1 d
H4A H 1.079(8) 0.255(5) 0.234(4) 0.021(16) Uiso 1 1 d
H4B H 1.211(14) 0.305(9) 0.177(6) 0.09(3) Uiso 1 1 d
C5 C 1.2427(9) 0.1544(6) 0.1993(4) 0.0327(17) Uani 1 1 d
H5A H 1.335(8) 0.140(5) 0.160(4) 0.026(17) Uiso 1 1 d
H5B H 1.338(11) 0.177(7) 0.238(5) 0.05(2) Uiso 1 1 d
C6 C 1.1289(9) 0.0427(6) 0.2028(4) 0.0290(16) Uani 1 1 d
H6A H 1.090(12) 0.040(8) 0.250(6) 0.07(3) Uiso 1 1 d
H6B H 1.199(12) -0.007(8) 0.199(5) 0.06(3) Uiso 1 1 d
C7 C 0.9880(9) 0.0028(6) 0.1342(4) 0.0280(16) Uani 1 1 d
H7A H 0.935(10) -0.063(7) 0.132(4) 0.04(2) Uiso 1 1 d
H7B H 1.044(9) 0.000(6) 0.094(4) 0.030(19) Uiso 1 1 d
C8 C 0.8782(8) 0.0853(5) 0.1218(3) 0.0241(15) Uani 1 1 d
C9 C 0.7535(9) 0.0415(6) 0.0476(4) 0.0275(16) Uani 1 1 d
H9A H 0.657(13) 0.080(8) 0.041(5) 0.07(3) Uiso 1 1 d
H9B H 0.819(10) 0.056(7) 0.005(5) 0.05(2) Uiso 1 1 d
C10 C 0.6608(8) -0.0792(6) 0.0334(4) 0.0292(16) Uani 1 1 d
H10A H 0.686(11) -0.115(8) -0.010(5) 0.06(3) Uiso 1 1 d
C11 C 0.5550(9) -0.1245(6) 0.0713(4) 0.0356(18) Uani 1 1 d
H11A H 0.490(8) -0.205(6) 0.053(3) 0.018(16) Uiso 1 1 d
C12 C 0.5143(9) -0.0608(7) 0.1383(5) 0.0391(19) Uani 1 1 d
H12A H 0.434(9) -0.110(6) 0.158(3) 0.022(17) Uiso 1 1 d
H12B H 0.468(9) -0.002(6) 0.117(4) 0.034(19) Uiso 1 1 d
C13 C 0.6661(10) -0.0016(7) 0.1984(4) 0.0364(18) Uani 1 1 d
H13A H 0.735(9) -0.051(6) 0.210(4) 0.028(18) Uiso 1 1 d
H13B H 0.616(9) 0.025(6) 0.243(4) 0.029(18) Uiso 1 1 d
C14 C 0.7836(9) 0.1012(6) 0.1855(4) 0.0276(16) Uani 1 1 d
H14A H 0.874(8) 0.129(5) 0.238(4) 0.022(16) Uiso 1 1 d
C15 C 0.7057(8) 0.2738(5) 0.2199(4) 0.0271(16) Uani 1 1 d
C16 C 0.6112(8) 0.3517(5) 0.1918(3) 0.0221(14) Uani 1 1 d
C17 C 0.5570(8) 0.3446(6) 0.1178(4) 0.0300(17) Uani 1 1 d
H17A H 0.575(8) 0.285(6) 0.092(4) 0.023(18) Uiso 1 1 d
C18 C 0.4796(9) 0.4246(6) 0.0939(4) 0.0294(16) Uani 1 1 d
H18A H 0.451(10) 0.423(7) 0.044(5) 0.05(2) Uiso 1 1 d
C19 C 0.4601(8) 0.5089(5) 0.1455(4) 0.0278(16) Uani 1 1 d
C20 C 0.5109(9) 0.5164(6) 0.2199(4) 0.0308(17) Uani 1 1 d
H20A H 0.492(9) 0.581(6) 0.242(4) 0.03(2) Uiso 1 1 d
C21 C 0.5887(8) 0.4379(6) 0.2429(4) 0.0307(16) Uani 1 1 d
H21A H 0.629(7) 0.435(5) 0.295(4) 0.014(15) Uiso 1 1 d
O31 O 0.6324(5) 0.7495(4) 0.3692(2) 0.0299(12) Uani 1 1 d
O32 O 0.9031(6) 0.8477(4) 0.4171(3) 0.0353(12) Uani 1 1 d
O33 O 0.4233(5) 0.6988(4) 0.4553(2) 0.0277(11) Uani 1 1 d
O34 O 0.4069(6) 0.5188(4) 0.4071(3) 0.0377(13) Uani 1 1 d
O35 O -0.1418(8) 0.7344(5) 0.1621(3) 0.0515(15) Uani 1 1 d
O36 O -0.1421(8) 0.5684(5) 0.1084(3) 0.0524(16) Uani 1 1 d
N31 N -0.0946(8) 0.6475(5) 0.1600(3) 0.0362(15) Uani 1 1 d
C31 C 0.6974(11) 0.7991(9) 0.3139(5) 0.047(2) Uani 1 1 d
H31A H 0.628(11) 0.836(7) 0.297(5) 0.04(3) Uiso 1 1 d
H31B H 0.730(11) 0.744(8) 0.285(5) 0.05(3) Uiso 1 1 d
C32 C 0.8412(10) 0.8937(7) 0.3566(5) 0.043(2) Uani 1 1 d
H32A H 0.915(11) 0.907(7) 0.323(5) 0.05(3) Uiso 1 1 d
H32B H 0.809(18) 0.981(12) 0.362(8) 0.14(5) Uiso 1 1 d
C33 C 0.7708(8) 0.7603(5) 0.4276(3) 0.0255(15) Uani 1 1 d
C34 C 0.8322(9) 0.6538(6) 0.4199(4) 0.0313(17) Uani 1 1 d
H34A H 0.864(8) 0.641(5) 0.369(4) 0.021(16) Uiso 1 1 d
H34B H 0.736(11) 0.587(7) 0.415(4) 0.05(2) Uiso 1 1 d
C35 C 0.9828(10) 0.6627(7) 0.4808(4) 0.0390(19) Uani 1 1 d
H35A H 1.005(15) 0.583(10) 0.486(7) 0.11(4) Uiso 1 1 d
H35B H 1.071(11) 0.722(7) 0.469(5) 0.05(2) Uiso 1 1 d
C36 C 0.9385(11) 0.6928(8) 0.5550(4) 0.041(2) Uani 1 1 d
H36A H 1.028(11) 0.707(6) 0.589(4) 0.04(2) Uiso 1 1 d
H36B H 0.853(8) 0.631(5) 0.560(3) 0.012(15) Uiso 1 1 d
C37 C 0.8773(9) 0.7980(7) 0.5613(4) 0.0328(17) Uani 1 1 d
H37A H 0.965(12) 0.858(7) 0.559(4) 0.05(2) Uiso 1 1 d
H37B H 0.858(9) 0.824(6) 0.602(4) 0.03(2) Uiso 1 1 d
C38 C 0.7204(8) 0.7945(6) 0.5024(4) 0.0277(16) Uani 1 1 d
C39 C 0.6852(10) 0.9110(6) 0.5077(4) 0.0355(18) Uani 1 1 d
H39A H 0.819(12) 0.964(8) 0.481(5) 0.07(3) Uiso 1 1 d
H39B H 0.580(9) 0.909(5) 0.473(3) 0.019(16) Uiso 1 1 d
C40 C 0.6842(10) 0.9705(7) 0.5830(4) 0.041(2) Uani 1 1 d
H40A H 0.765(10) 1.056(7) 0.590(4) 0.04(2) Uiso 1 1 d
C41 C 0.5728(10) 0.9363(7) 0.6229(4) 0.044(2) Uani 1 1 d
H41A H 0.615(11) 0.980(7) 0.682(5) 0.06(2) Uiso 1 1 d
C42 C 0.4423(10) 0.8288(8) 0.6006(5) 0.041(2) Uani 1 1 d
H42A H 0.359(12) 0.846(7) 0.563(5) 0.06(3) Uiso 1 1 d
H42B H 0.393(8) 0.820(5) 0.632(4) 0.016(18) Uiso 1 1 d
C43 C 0.5066(10) 0.7250(7) 0.5839(4) 0.0386(19) Uani 1 1 d
H43A H 0.429(8) 0.657(5) 0.587(3) 0.011(15) Uiso 1 1 d
H43B H 0.626(8) 0.720(5) 0.625(3) 0.021(16) Uiso 1 1 d
C44 C 0.5678(9) 0.7049(6) 0.5132(3) 0.0278(16) Uani 1 1 d
H44A H 0.589(7) 0.632(5) 0.505(3) 0.014(15) Uiso 1 1 d
C45 C 0.3651(8) 0.6048(5) 0.4056(4) 0.0269(16) Uani 1 1 d
C46 C 0.2414(8) 0.6187(5) 0.3434(4) 0.0250(15) Uani 1 1 d
C47 C 0.1402(8) 0.5247(6) 0.2955(4) 0.0265(16) Uani 1 1 d
H47A H 0.146(8) 0.456(6) 0.303(3) 0.016(16) Uiso 1 1 d
C48 C 0.0304(9) 0.5322(6) 0.2350(4) 0.0295(16) Uani 1 1 d
H48A H -0.035(9) 0.469(6) 0.200(4) 0.033(19) Uiso 1 1 d
C49 C 0.0222(8) 0.6384(6) 0.2247(4) 0.0272(15) Uani 1 1 d
C50 C 0.1187(9) 0.7336(6) 0.2714(4) 0.0312(17) Uani 1 1 d
H50A H 0.115(9) 0.812(6) 0.265(4) 0.033(19) Uiso 1 1 d
C51 C 0.2292(9) 0.7246(6) 0.3313(4) 0.0318(17) Uani 1 1 d
H51A H 0.309(8) 0.790(5) 0.359(3) 0.017(16) Uiso 1 1 d

loop_
_atom_site_aniso_label
_atom_site_aniso_U_11
_atom_site_aniso_U_22
_atom_site_aniso_U_33
_atom_site_aniso_U_23
_atom_site_aniso_U_13
_atom_site_aniso_U_12
O1 0.028(3) 0.035(3) 0.033(3) 0.010(2) 0.013(2) 0.009(2)
O2 0.028(3) 0.021(2) 0.035(3) 0.008(2) 0.005(2) 0.009(2)
O3 0.028(3) 0.022(2) 0.025(2) 0.0028(19) 0.0019(19) 0.009(2)
O4 0.048(3) 0.034(3) 0.028(3) 0.002(2) -0.007(3) 0.014(2)
O5 0.063(4) 0.052(4) 0.049(4) 0.014(3) -0.006(3) 0.026(3)
O6 0.064(4) 0.034(3) 0.068(4) 0.006(3) 0.028(3) 0.025(3)
N1 0.026(3) 0.033(4) 0.056(5) 0.018(3) 0.010(3) 0.007(3)
C1 0.038(5) 0.042(5) 0.035(4) 0.021(4) 0.011(4) 0.009(4)
C2 0.031(4) 0.028(4) 0.054(5) 0.021(4) 0.009(4) 0.006(4)
C3 0.022(3) 0.023(4) 0.026(3) 0.003(3) 0.003(3) 0.005(3)
C4 0.024(4) 0.031(4) 0.030(4) 0.007(3) 0.003(3) 0.004(3)
C5 0.021(4) 0.039(4) 0.034(4) 0.008(3) -0.003(3) 0.004(3)
C6 0.025(4) 0.032(4) 0.030(4) 0.008(3) 0.000(3) 0.010(3)
C7 0.027(4) 0.019(4) 0.036(4) 0.005(3) 0.003(3) 0.004(3)
C8 0.024(3) 0.026(4) 0.023(3) 0.004(3) 0.003(3) 0.009(3)
C9 0.023(4) 0.032(4) 0.024(4) 0.003(3) 0.001(3) 0.006(3)
C10 0.022(4) 0.036(4) 0.027(4) 0.005(3) 0.001(3) 0.007(3)
C11 0.025(4) 0.026(4) 0.049(5) 0.003(3) -0.004(3) 0.003(3)
C12 0.025(4) 0.029(4) 0.065(5) 0.012(4) 0.016(4) 0.003(3)
C13 0.040(4) 0.034(4) 0.039(4) 0.010(4) 0.012(4) 0.012(4)
C14 0.028(4) 0.026(4) 0.030(4) 0.005(3) 0.008(3) 0.010(3)
C15 0.027(4) 0.024(4) 0.033(4) 0.004(3) 0.010(3) 0.009(3)
C16 0.016(3) 0.018(3) 0.029(4) 0.004(3) 0.003(3) -0.002(3)
C17 0.025(4) 0.027(4) 0.037(4) -0.002(3) 0.005(3) 0.010(3)
C18 0.026(4) 0.031(4) 0.029(4) 0.007(3) 0.002(3) 0.002(3)
C19 0.020(3) 0.024(4) 0.039(4) 0.006(3) 0.004(3) 0.004(3)
C20 0.029(4) 0.025(4) 0.040(4) 0.001(3) 0.015(3) 0.008(3)
C21 0.025(4) 0.036(4) 0.028(4) 0.001(3) 0.003(3) 0.005(3)
O31 0.023(2) 0.036(3) 0.028(3) 0.013(2) 0.000(2) 0.000(2)
O32 0.026(3) 0.036(3) 0.037(3) 0.005(2) 0.003(2) -0.003(2)
O33 0.023(2) 0.026(3) 0.029(3) 0.002(2) -0.002(2) 0.004(2)
O34 0.042(3) 0.023(3) 0.039(3) 0.001(2) -0.008(2) 0.004(2)
O35 0.066(4) 0.050(4) 0.043(3) 0.015(3) 0.001(3) 0.027(3)
O36 0.067(4) 0.041(3) 0.039(3) -0.002(3) -0.010(3) 0.011(3)
N31 0.034(3) 0.037(4) 0.037(4) 0.009(3) 0.009(3) 0.006(3)
C31 0.037(5) 0.060(6) 0.036(5) 0.023(5) -0.002(4) -0.005(5)
C32 0.036(5) 0.048(5) 0.042(5) 0.019(4) 0.003(4) -0.004(4)
C33 0.017(3) 0.023(4) 0.028(4) 0.005(3) -0.003(3) -0.009(3)
C34 0.028(4) 0.029(4) 0.035(4) 0.006(3) 0.001(3) 0.005(3)
C35 0.027(4) 0.046(5) 0.045(5) 0.012(4) 0.003(3) 0.012(4)
C36 0.025(4) 0.054(6) 0.036(5) 0.011(4) -0.010(4) 0.004(4)
C37 0.025(4) 0.035(5) 0.030(4) -0.003(3) 0.000(3) 0.001(4)
C38 0.022(3) 0.029(4) 0.025(4) -0.002(3) -0.002(3) 0.000(3)
C39 0.031(4) 0.035(4) 0.033(4) -0.002(3) -0.006(3) 0.007(3)
C40 0.029(4) 0.038(5) 0.048(5) -0.005(4) -0.005(4) 0.010(4)
C41 0.036(5) 0.054(5) 0.042(5) -0.001(4) 0.005(4) 0.019(4)
C42 0.028(4) 0.061(6) 0.030(4) 0.001(4) 0.005(4) 0.010(4)
C43 0.039(5) 0.037(5) 0.034(4) 0.002(3) 0.008(4) 0.002(4)
C44 0.028(4) 0.029(4) 0.021(3) 0.005(3) -0.006(3) 0.004(3)
C45 0.028(4) 0.017(4) 0.034(4) 0.004(3) 0.009(3) 0.000(3)
C46 0.021(3) 0.021(4) 0.033(4) 0.005(3) 0.008(3) 0.002(3)
C47 0.026(4) 0.020(4) 0.033(4) 0.006(3) -0.001(3) 0.006(3)
C48 0.024(4) 0.027(4) 0.030(4) 0.002(3) 0.002(3) -0.005(3)
C49 0.025(4) 0.028(4) 0.028(4) 0.009(3) 0.005(3) 0.006(3)
C50 0.036(4) 0.021(4) 0.037(4) 0.009(3) 0.008(3) 0.005(3)
C51 0.030(4) 0.028(4) 0.029(4) -0.004(3) 0.001(3) 0.000(3)

loop_
_atom_type_symbol
_atom_type_description
_atom_type_scat_dispersion_real
_atom_type_scat_dispersion_imag
_atom_type_scat_source
C C 0.0033 0.0016 'International Tables Vol C Tables 4.2.6.8 and 6.1.1.4'
H H 0.0000 0.0000 'International Tables Vol C Tables 4.2.6.8 and 6.1.1.4'
N N 0.0061 0.0033 'International Tables Vol C Tables 4.2.6.8 and 6.1.1.4'
O O 0.0106 0.0060 'International Tables Vol C Tables 4.2.6.8 and 6.1.1.4'

loop_
_geom_angle_atom_site_label_1
_geom_angle_atom_site_label_2
_geom_angle_atom_site_label_3
_geom_angle
C3 O1 C1 108.3(5)
C2 O2 C3 107.2(5)
C15 O3 C14 117.5(5)
O5 N1 O6 124.1(6)
O5 N1 C19 118.2(6)
O6 N1 C19 117.7(6)
O1 C1 C2 103.1(6)
O2 C2 C1 102.6(6)
O1 C3 O2 105.3(5)
O1 C3 C4 107.8(5)
O2 C3 C4 110.2(5)
O1 C3 C8 109.1(5)
O2 C3 C8 111.2(5)
C4 C3 C8 112.9(5)
C3 C4 C5 111.5(6)
C6 C5 C4 110.6(6)
C5 C6 C7 110.0(6)
C8 C7 C6 114.4(6)
C7 C8 C14 109.9(5)
C7 C8 C9 109.5(5)
C14 C8 C9 111.1(5)
C7 C8 C3 105.8(5)
C14 C8 C3 110.8(5)
C9 C8 C3 109.5(5)
C10 C9 C8 115.6(6)
C11 C10 C9 125.9(7)
C10 C11 C12 123.7(7)
C11 C12 C13 114.8(6)
C14 C13 C12 117.7(7)
O3 C14 C13 105.8(5)
O3 C14 C8 107.8(5)
C13 C14 C8 117.3(6)
O4 C15 O3 124.4(6)
O4 C15 C16 124.3(6)
O3 C15 C16 111.3(6)
C17 C16 C21 120.7(6)
C17 C16 C15 121.9(6)
C21 C16 C15 117.3(6)
C16 C17 C18 119.7(7)
C19 C18 C17 118.3(7)
C18 C19 C20 122.9(7)
C18 C19 N1 118.1(6)
C20 C19 N1 119.0(6)
C21 C20 C19 118.4(7)
C20 C21 C16 120.0(7)
C31 O31 C33 107.5(5)
C32 O32 C33 109.1(5)
C45 O33 C44 117.9(5)
O36 N31 O35 123.8(6)
O36 N31 C49 118.9(6)
O35 N31 C49 117.2(6)
O31 C31 C32 103.0(6)
O32 C32 C31 102.2(6)
O31 C33 O32 105.5(5)
O31 C33 C34 109.7(5)
O32 C33 C34 107.3(5)
O31 C33 C38 109.9(5)
O32 C33 C38 109.9(5)
C34 C33 C38 114.2(6)
C33 C34 C35 111.3(6)
C36 C35 C34 110.3(6)
C37 C36 C35 111.0(7)
C36 C37 C38 115.2(6)
C39 C38 C33 109.2(6)
C39 C38 C44 112.3(6)
C33 C38 C44 111.3(5)
C39 C38 C37 110.3(6)
C33 C38 C37 105.1(6)
C44 C38 C37 108.4(6)
C40 C39 C38 115.9(6)
C41 C40 C39 124.4(7)
C40 C41 C42 123.5(8)
C41 C42 C43 115.8(7)
C44 C43 C42 117.1(7)
O33 C44 C43 105.6(6)
O33 C44 C38 107.8(5)
C43 C44 C38 117.6(6)
O34 C45 O33 126.4(6)
O34 C45 C46 122.2(6)
O33 C45 C46 111.4(6)
C47 C46 C51 119.4(6)
C47 C46 C45 119.0(6)
C51 C46 C45 121.6(6)
C48 C47 C46 121.7(7)
C47 C48 C49 117.2(6)
C50 C49 C48 122.9(6)
C50 C49 N31 119.4(6)
C48 C49 N31 117.7(6)
C49 C50 C51 119.1(7)
C50 C51 C46 119.6(6)

loop_
_geom_bond_atom_site_label_1
_geom_bond_atom_site_label_2
_geom_bond_distance
O1 C3 1.437(8)
O1 C1 1.454(9)
O2 C2 1.425(9)
O2 C3 1.440(8)
O3 C15 1.347(8)
O3 C14 1.475(8)
O4 C15 1.202(8)
O5 N1 1.226(8)
O6 N1 1.230(8)
N1 C19 1.481(9)
C1 C2 1.487(11)
C3 C4 1.523(9)
C3 C8 1.559(9)
C4 C5 1.530(10)
C5 C6 1.530(10)
C6 C7 1.543(10)
C7 C8 1.542(9)
C8 C14 1.551(9)
C8 C9 1.553(9)
C9 C10 1.504(10)
C10 C11 1.313(10)
C11 C12 1.515(11)
C12 C13 1.525(11)
C13 C14 1.519(10)
C15 C16 1.491(9)
C16 C17 1.387(10)
C16 C21 1.398(9)
C17 C18 1.399(10)
C18 C19 1.377(10)
C19 C20 1.390(10)
C20 C21 1.378(10)
O31 C31 1.420(9)
O31 C33 1.434(8)
O32 C32 1.436(9)
O32 C33 1.438(8)
O33 C45 1.332(8)
O33 C44 1.476(8)
O34 C45 1.205(8)
O35 N31 1.233(8)
O36 N31 1.225(8)
N31 C49 1.478(9)
C31 C32 1.510(12)
C33 C34 1.524(10)
C33 C38 1.563(9)
C34 C35 1.537(10)
C35 C36 1.521(12)
C36 C37 1.508(12)
C37 C38 1.568(10)
C38 C39 1.542(10)
C38 C44 1.567(10)
C39 C40 1.505(11)
C40 C41 1.329(12)
C41 C42 1.491(12)
C42 C43 1.519(12)
C43 C44 1.510(10)
C45 C46 1.498(10)
C46 C47 1.386(9)
C46 C51 1.404(10)
C47 C48 1.380(10)
C48 C49 1.390(10)
C49 C50 1.374(10)
C50 C51 1.381(10)
